data_7010255
loop_
_publ_author_name
'Bonar-Law, Richard P.'
'McGrath, Thomas D.'
'Singh, Nirmal'
'Bickley, Jamie F.'
'Femoni, Cristina'
'Steiner, Alexander'

_publ_section_title
;
 Dirhodium(II) carboxylates as building blocks. Synthesis and
 structures of cis-chelate complexes
;
_journal_issue 23
_journal_name_full 'Journal of the Chemical Society, Dalton Transactions'
_journal_page_first 4343
_journal_paper_doi 10.1039/b007428o
_journal_year 2000
_chemical_formula_sum 'C28 H30 Br2 N2 O10 Rh2'
_chemical_formula_weight 920.24
_chemical_name_systematic
; 
 ? 
;
_space_group_IT_number 14
_symmetry_cell_setting monoclinic
_symmetry_space_group_name_Hall '-P 2ybc'
_symmetry_space_group_name_H-M 'P 1 21/c 1'
_atom_sites_solution_hydrogens geom
_atom_sites_solution_primary direct
_atom_sites_solution_secondary difmap
_audit_creation_method SHELXL-97
_cell_angle_alpha 90.00
_cell_angle_beta 103.78(2)
_cell_angle_gamma 90.00
_cell_formula_units_Z 4
_cell_length_a 11.869(3)
_cell_length_b 13.9267(17)
_cell_length_c 20.613(4)
_cell_measurement_temperature 293(2)
_cell_volume 3309.2(12)
_computing_data_collection 'IPDS (STOE, 1997)'
_computing_data_reduction 'X-RED (STOE, 1996)'
_computing_structure_refinement 'SHELXL-97 (Sheldrick, 1997)'
_computing_structure_solution 'SHELXS-97 (Sheldrick, 1990)'
_diffrn_ambient_temperature 293(2)
_diffrn_detector_area_resol_mean 6.67
_diffrn_measured_fraction_theta_full 0.940
_diffrn_measured_fraction_theta_max 0.940
_diffrn_measurement_device_type 'STOE IPDS'
_diffrn_measurement_method 'IMAGE PLATE'
_diffrn_radiation_monochromator graphite
_diffrn_radiation_source 'fine-focus sealed tube'
_diffrn_radiation_type MoK\a
_diffrn_radiation_wavelength 0.71073
_diffrn_reflns_av_R_equivalents 0.0913
_diffrn_reflns_av_sigmaI/netI 0.0862
_diffrn_reflns_limit_h_max 13
_diffrn_reflns_limit_h_min -13
_diffrn_reflns_limit_k_max 15
_diffrn_reflns_limit_k_min -15
_diffrn_reflns_limit_l_max 23
_diffrn_reflns_limit_l_min -23
_diffrn_reflns_number 23228
_diffrn_reflns_theta_full 24.18
_diffrn_reflns_theta_max 24.18
_diffrn_reflns_theta_min 1.77
_exptl_absorpt_coefficient_mu 3.314
_exptl_absorpt_correction_type none
_exptl_crystal_colour red
_exptl_crystal_density_diffrn 1.847
_exptl_crystal_density_method 'not measured'
_exptl_crystal_description prism
_exptl_crystal_F_000 1808
_exptl_crystal_size_max .2
_exptl_crystal_size_mid .15
_exptl_crystal_size_min .1
_refine_diff_density_max 0.452
_refine_diff_density_min -0.716
_refine_diff_density_rms 0.100
_refine_ls_extinction_method none
_refine_ls_goodness_of_fit_ref 0.814
_refine_ls_hydrogen_treatment mixed
_refine_ls_matrix_type full
_refine_ls_number_parameters 397
_refine_ls_number_reflns 5214
_refine_ls_number_restraints 0
_refine_ls_restrained_S_all 0.814
_refine_ls_R_factor_all 0.0693
_refine_ls_R_factor_gt 0.0378
_refine_ls_shift/su_max 0.001
_refine_ls_shift/su_mean 0.000
_refine_ls_structure_factor_coef Fsqd
_refine_ls_weighting_details 'w=1/[\s^2^(Fo^2^)+(0.0311P)^2^+0.0000P] where P=(Fo^2^+2Fc^2^)/3'
_refine_ls_weighting_scheme calc
_refine_ls_wR_factor_gt 0.0685
_refine_ls_wR_factor_ref 0.0741
_reflns_number_gt 3214
_reflns_number_total 5214
_reflns_threshold_expression >2sigma(I)
_cod_data_source_file b007428o.txt
_cod_data_source_block tmcg8
_cod_depositor_comments
;
The following automatic conversions were performed:
'_symmetry_cell_setting' value 'Monoclinic' changed to 'monoclinic'
according to '/home/saulius/struct/CIF-dictionaries/cif_core.dic'
dictionary named 'cif_core.dic' version 2.4.1 from 2010-06-29.

Automatic conversion script
Id: cif_fix_enum 1527 2010-12-29 10:47:43Z saulius 

The following automatic conversions were performed:

'_refine_ls_weighting_scheme' value 'calc
w=1/[\s^2^(Fo^2^)+(0.0311P)^2^+0.0000P] where P=(Fo^2^+2Fc^2^)/3' was
changed to 'calc'. New tag '_refine_ls_weighting_details' was
created. The value of the new tag was set to
'w=1/[\s^2^(Fo^2^)+(0.0311P)^2^+0.0000P] where P=(Fo^2^+2Fc^2^)/3'.

Automatic conversion script
Id: cif_fix_values 3143 2015-03-26 13:38:13Z robertas 
;
_cod_original_cell_volume 3309.2(10)
_cod_original_sg_symbol_H-M P21/c
_cod_database_code 7010255

loop_
_symmetry_equiv_pos_as_xyz
'x, y, z'
'-x, y+1/2, -z+1/2'
'-x, -y, -z'
'x, -y-1/2, z-1/2'

loop_
_atom_site_label
_atom_site_type_symbol
_atom_site_fract_x
_atom_site_fract_y
_atom_site_fract_z
_atom_site_U_iso_or_equiv
_atom_site_adp_type
_atom_site_occupancy
_atom_site_calc_flag
_atom_site_refinement_flags
_atom_site_disorder_assembly
_atom_site_disorder_group
Rh1 Rh 0.70504(4) 0.37122(3) 0.37617(2) 0.03496(13) Uani 1 d . . .
Rh2 Rh 0.61775(4) 0.31121(3) 0.26609(2) 0.03561(13) Uani 1 d . . .
Br1 Br 1.23222(6) 0.21101(6) 0.50006(4) 0.0765(3) Uani 1 d . . .
Br2 Br 0.86984(7) 0.05910(6) 0.60367(3) 0.0656(2) Uani 1 d . . .
O1 O 0.6799(3) 0.2387(3) 0.41110(18) 0.0407(10) Uani 1 d . . .
O2 O 0.6039(3) 0.1803(3) 0.30816(18) 0.0436(10) Uani 1 d . . .
O3 O 0.8617(3) 0.3272(3) 0.36188(19) 0.0386(9) Uani 1 d . . .
O4 O 0.7785(3) 0.2672(3) 0.26008(18) 0.0415(10) Uani 1 d . . .
O5 O 0.7412(4) 0.0631(3) 0.46105(19) 0.0476(11) Uani 1 d . . .
O6 O 1.0488(3) 0.2081(3) 0.3723(2) 0.0496(11) Uani 1 d . . .
O7 O 0.5435(3) 0.4081(3) 0.3839(2) 0.0453(11) Uani 1 d . . .
O8 O 0.4616(3) 0.3522(3) 0.2801(2) 0.0474(11) Uani 1 d . . .
O9 O 0.7247(3) 0.4994(3) 0.3344(2) 0.0442(10) Uani 1 d . . .
O10 O 0.6436(3) 0.4430(3) 0.23110(19) 0.0450(10) Uani 1 d . . .
C1 C 0.6452(5) 0.1709(4) 0.3702(3) 0.0378(14) Uani 1 d . . .
C2 C 0.6507(5) 0.0685(4) 0.3992(3) 0.0431(15) Uani 1 d . . .
C3 C 0.5398(6) 0.0497(5) 0.4218(3) 0.0604(19) Uani 1 d . . .
H3A H 0.4746 0.0530 0.3840 0.073 Uiso 1 calc R . .
H3B H 0.5315 0.0972 0.4541 0.073 Uiso 1 calc R . .
H3C H 0.5433 -0.0130 0.4415 0.073 Uiso 1 calc R . .
C4 C 0.6712(6) -0.0074(4) 0.3506(3) 0.0544(18) Uani 1 d . . .
H4A H 0.6122 -0.0027 0.3098 0.065 Uiso 1 calc R . .
H4B H 0.6684 -0.0699 0.3698 0.065 Uiso 1 calc R . .
H4C H 0.7459 0.0023 0.3414 0.065 Uiso 1 calc R . .
C5 C 0.8518(6) 0.0955(4) 0.4651(3) 0.0430(16) Uani 1 d . . .
C6 C 0.8947(5) 0.1275(4) 0.4127(3) 0.0425(15) Uani 1 d . . .
H6 H 0.8484 0.1224 0.3695 0.051 Uiso 1 calc R . .
C7 C 1.0032(5) 0.1668(4) 0.4217(3) 0.0447(16) Uani 1 d . . .
C8 C 1.0784(5) 0.1652(4) 0.4856(4) 0.0505(17) Uani 1 d . . .
C9 C 1.0370(6) 0.1294(5) 0.5384(3) 0.0554(19) Uani 1 d . . .
H9 H 1.0863 0.1269 0.5808 0.067 Uiso 1 calc R . .
C10 C 0.9257(6) 0.0980(4) 0.5294(3) 0.0468(16) Uani 1 d . . .
C11 C 0.9759(5) 0.2273(4) 0.3061(3) 0.0430(15) Uani 1 d . . .
C12 C 0.9553(6) 0.1348(5) 0.2658(3) 0.0583(18) Uani 1 d . . .
H12A H 0.9075 0.1478 0.2221 0.070 Uiso 1 calc R . .
H12B H 0.9172 0.0890 0.2881 0.070 Uiso 1 calc R . .
H12C H 1.0284 0.1090 0.2617 0.070 Uiso 1 calc R . .
C13 C 1.0463(5) 0.2986(5) 0.2768(4) 0.062(2) Uani 1 d . . .
H13A H 1.0041 0.3161 0.2326 0.074 Uiso 1 calc R . .
H13B H 1.1189 0.2700 0.2747 0.074 Uiso 1 calc R . .
H13C H 1.0604 0.3548 0.3045 0.074 Uiso 1 calc R . .
C14 C 0.8629(5) 0.2770(4) 0.3108(3) 0.0382(14) Uani 1 d . . .
C15 C 0.4559(6) 0.3921(5) 0.3355(4) 0.0512(17) Uani 1 d . . .
C16 C 0.3394(6) 0.4206(6) 0.3444(4) 0.081(2) Uani 1 d . . .
H16A H 0.2812 0.4038 0.3051 0.097 Uiso 1 calc R . .
H16B H 0.3379 0.4887 0.3515 0.097 Uiso 1 calc R . .
H16C H 0.3241 0.3877 0.3823 0.097 Uiso 1 calc R . .
C17 C 0.6907(5) 0.5090(4) 0.2709(3) 0.0394(15) Uani 1 d . . .
C18 C 0.7097(6) 0.6048(4) 0.2421(3) 0.0585(19) Uani 1 d . . .
H18A H 0.6806 0.6033 0.1945 0.070 Uiso 1 calc R . .
H18B H 0.7912 0.6191 0.2527 0.070 Uiso 1 calc R . .
H18C H 0.6695 0.6535 0.2608 0.070 Uiso 1 calc R . .
N1 N 0.8033(4) 0.4200(4) 0.4786(2) 0.0415(12) Uani 1 d . . .
C19 C 0.8228(6) 0.5128(4) 0.4957(3) 0.0490(16) Uani 1 d . . .
H19 H 0.7807 0.5598 0.4681 0.059 Uiso 1 calc R . .
C20 C 0.9024(6) 0.5410(5) 0.5525(3) 0.0579(19) Uani 1 d . . .
H20 H 0.9143 0.6059 0.5626 0.069 Uiso 1 calc R . .
C21 C 0.9641(6) 0.4723(5) 0.5940(3) 0.063(2) Uani 1 d . . .
H21 H 1.0177 0.4897 0.6330 0.075 Uiso 1 calc R . .
C22 C 0.9448(6) 0.3775(5) 0.5769(3) 0.067(2) Uani 1 d . . .
H22 H 0.9858 0.3294 0.6038 0.080 Uiso 1 calc R . .
C23 C 0.8643(6) 0.3552(5) 0.5195(3) 0.0568(19) Uani 1 d . . .
H23 H 0.8516 0.2907 0.5086 0.068 Uiso 1 calc R . .
N2 N 0.5564(4) 0.2554(3) 0.1624(2) 0.0395(12) Uani 1 d . . .
C24 C 0.4923(6) 0.1761(5) 0.1444(3) 0.0586(19) Uani 1 d . . .
H24 H 0.4551 0.1492 0.1750 0.070 Uiso 1 calc R . .
C25 C 0.4786(7) 0.1329(6) 0.0836(4) 0.076(2) Uani 1 d . . .
H25 H 0.4328 0.0783 0.0730 0.091 Uiso 1 calc R . .
C26 C 0.5337(7) 0.1717(6) 0.0387(4) 0.074(2) Uani 1 d . . .
H26 H 0.5265 0.1431 -0.0028 0.089 Uiso 1 calc R . .
C27 C 0.5982(7) 0.2513(6) 0.0547(4) 0.079(2) Uani 1 d . . .
H27 H 0.6356 0.2791 0.0245 0.095 Uiso 1 calc R . .
C28 C 0.6075(6) 0.2905(5) 0.1170(3) 0.0569(18) Uani 1 d . . .
H28 H 0.6528 0.3453 0.1280 0.068 Uiso 1 calc R . .

loop_
_atom_site_aniso_label
_atom_site_aniso_U_11
_atom_site_aniso_U_22
_atom_site_aniso_U_33
_atom_site_aniso_U_23
_atom_site_aniso_U_13
_atom_site_aniso_U_12
Rh1 0.0389(3) 0.0350(3) 0.0271(3) -0.0018(2) 0.0003(2) 0.0023(2)
Rh2 0.0373(3) 0.0399(3) 0.0255(2) 0.0012(2) -0.0006(2) -0.0023(2)
Br1 0.0557(5) 0.0641(5) 0.0889(6) 0.0106(5) -0.0239(4) -0.0038(4)
Br2 0.0869(6) 0.0683(5) 0.0356(4) 0.0027(4) 0.0027(4) 0.0213(4)
O1 0.050(3) 0.039(2) 0.029(2) -0.001(2) 0.0003(19) -0.001(2)
O2 0.059(3) 0.042(2) 0.024(2) 0.0006(19) -0.0018(19) -0.006(2)
O3 0.037(2) 0.039(2) 0.036(2) -0.006(2) -0.0001(18) -0.0004(18)
O4 0.046(2) 0.047(2) 0.028(2) -0.008(2) 0.002(2) 0.004(2)
O5 0.057(3) 0.045(3) 0.033(2) 0.009(2) -0.005(2) -0.001(2)
O6 0.040(3) 0.052(3) 0.052(3) -0.003(2) 0.000(2) 0.008(2)
O7 0.043(3) 0.054(3) 0.038(2) -0.001(2) 0.007(2) 0.008(2)
O8 0.043(2) 0.058(3) 0.038(3) 0.003(2) 0.004(2) -0.003(2)
O9 0.049(3) 0.035(2) 0.044(3) 0.001(2) 0.002(2) -0.0010(19)
O10 0.052(3) 0.043(3) 0.035(2) 0.003(2) 0.001(2) -0.008(2)
C1 0.038(3) 0.038(4) 0.036(4) -0.001(3) 0.006(3) -0.003(3)
C2 0.053(4) 0.039(4) 0.032(3) 0.000(3) -0.002(3) -0.001(3)
C3 0.067(5) 0.065(5) 0.048(4) 0.013(4) 0.010(4) -0.023(4)
C4 0.073(5) 0.035(4) 0.053(4) -0.006(3) 0.011(4) 0.000(3)
C5 0.055(4) 0.030(3) 0.037(4) -0.004(3) -0.003(3) 0.004(3)
C6 0.045(4) 0.040(4) 0.036(4) -0.002(3) -0.003(3) 0.004(3)
C7 0.048(4) 0.036(4) 0.045(4) -0.003(3) 0.002(3) 0.005(3)
C8 0.043(4) 0.041(4) 0.060(5) -0.007(3) -0.002(3) 0.007(3)
C9 0.070(5) 0.045(4) 0.037(4) -0.005(3) -0.015(3) 0.023(4)
C10 0.067(5) 0.031(4) 0.036(4) -0.007(3) 0.000(3) 0.013(3)
C11 0.041(4) 0.043(4) 0.043(4) -0.009(3) 0.007(3) 0.002(3)
C12 0.054(4) 0.064(5) 0.056(4) -0.014(4) 0.011(3) 0.008(4)
C13 0.040(4) 0.079(5) 0.071(5) 0.001(4) 0.022(4) 0.000(4)
C14 0.036(3) 0.039(4) 0.038(4) 0.006(3) 0.006(3) -0.001(3)
C15 0.039(4) 0.054(4) 0.061(5) 0.011(4) 0.014(4) 0.008(3)
C16 0.052(5) 0.119(7) 0.072(6) -0.016(5) 0.012(4) 0.009(5)
C17 0.033(3) 0.041(4) 0.044(4) 0.010(3) 0.007(3) 0.002(3)
C18 0.065(5) 0.051(4) 0.060(5) 0.003(4) 0.014(4) -0.013(3)
N1 0.048(3) 0.041(3) 0.033(3) -0.005(3) 0.006(2) 0.003(3)
C19 0.062(4) 0.040(4) 0.038(4) -0.005(3) -0.002(3) 0.010(3)
C20 0.081(5) 0.039(4) 0.048(4) -0.014(3) 0.003(4) -0.002(4)
C21 0.074(5) 0.064(5) 0.038(4) -0.007(4) -0.011(4) -0.010(4)
C22 0.089(5) 0.053(5) 0.043(4) -0.001(4) -0.016(4) 0.012(4)
C23 0.085(5) 0.041(4) 0.033(4) 0.002(3) -0.009(4) 0.002(4)
N2 0.040(3) 0.044(3) 0.034(3) 0.004(2) 0.009(2) -0.011(2)
C24 0.061(5) 0.063(5) 0.048(4) 0.000(4) 0.004(3) -0.021(4)
C25 0.090(6) 0.068(5) 0.061(5) -0.016(5) -0.003(4) -0.023(5)
C26 0.100(6) 0.078(6) 0.036(4) -0.017(4) 0.000(4) 0.012(5)
C27 0.106(7) 0.093(7) 0.040(5) -0.003(4) 0.022(4) -0.013(5)
C28 0.076(5) 0.055(4) 0.039(4) 0.006(4) 0.012(4) -0.018(4)

loop_
_atom_type_symbol
_atom_type_description
_atom_type_scat_dispersion_real
_atom_type_scat_dispersion_imag
_atom_type_scat_source
C C 0.0020 0.0020 'International Tables Vol C Tables 4.2.6.8 and 6.1.1.4'
H H 0.0000 0.0000 'International Tables Vol C Tables 4.2.6.8 and 6.1.1.4'
Br Br -0.3740 2.4560 'International Tables Vol C Tables 4.2.6.8 and 6.1.1.4'
O O 0.0080 0.0060 'International Tables Vol C Tables 4.2.6.8 and 6.1.1.4'
N N 0.0040 0.0030 'International Tables Vol C Tables 4.2.6.8 and 6.1.1.4'
Rh Rh -1.2870 0.9190 'International Tables Vol C Tables 4.2.6.8 and 6.1.1.4'

loop_
_geom_angle_atom_site_label_1
_geom_angle_atom_site_label_2
_geom_angle_atom_site_label_3
_geom_angle
_geom_angle_site_symmetry_1
_geom_angle_site_symmetry_3
_geom_angle_publ_flag
O9 Rh1 O7 90.95(16) . . ?
O9 Rh1 O1 175.69(16) . . ?
O7 Rh1 O1 88.92(16) . . ?
O9 Rh1 O3 90.12(15) . . ?
O7 Rh1 O3 175.32(16) . . ?
O1 Rh1 O3 89.67(15) . . ?
O9 Rh1 Rh2 88.43(12) . . ?
O7 Rh1 Rh2 87.65(12) . . ?
O1 Rh1 Rh2 87.26(11) . . ?
O3 Rh1 Rh2 87.82(11) . . ?
O10 Rh2 O8 90.94(16) . . ?
O10 Rh2 O4 91.58(16) . . ?
O8 Rh2 O4 175.32(16) . . ?
O10 Rh2 O2 175.00(16) . . ?
O8 Rh2 O2 91.28(16) . . ?
O4 Rh2 O2 85.90(16) . . ?
O10 Rh2 Rh1 87.32(12) . . ?
O8 Rh2 Rh1 88.32(12) . . ?
O4 Rh2 Rh1 87.87(11) . . ?
O2 Rh2 Rh1 88.26(11) . . ?
C1 O1 Rh1 119.6(4) . . ?
C1 O2 Rh2 118.2(4) . . ?
C14 O3 Rh1 118.5(4) . . ?
C14 O4 Rh2 119.0(4) . . ?
C5 O5 C2 122.0(4) . . ?
C7 O6 C11 121.1(5) . . ?
C15 O7 Rh1 120.3(4) . . ?
C15 O8 Rh2 119.5(4) . . ?
C17 O9 Rh1 119.2(4) . . ?
C17 O10 Rh2 120.5(4) . . ?
O2 C1 O1 125.7(5) . . ?
O2 C1 C2 117.4(5) . . ?
O1 C1 C2 117.0(5) . . ?
O5 C2 C4 109.9(5) . . ?
O5 C2 C3 103.6(5) . . ?
C4 C2 C3 111.7(5) . . ?
O5 C2 C1 110.0(5) . . ?
C4 C2 C1 112.8(5) . . ?
C3 C2 C1 108.5(5) . . ?
O5 C5 C6 126.0(5) . . ?
O5 C5 C10 116.1(6) . . ?
C6 C5 C10 117.9(6) . . ?
C7 C6 C5 122.4(6) . . ?
C6 C7 O6 125.8(6) . . ?
C6 C7 C8 119.2(6) . . ?
O6 C7 C8 115.0(6) . . ?
C9 C8 C7 118.4(6) . . ?
C9 C8 Br1 120.4(5) . . ?
C7 C8 Br1 121.2(5) . . ?
C10 C9 C8 121.5(6) . . ?
C9 C10 C5 120.2(6) . . ?
C9 C10 Br2 120.0(5) . . ?
C5 C10 Br2 119.8(5) . . ?
O6 C11 C13 103.5(5) . . ?
O6 C11 C12 109.8(5) . . ?
C13 C11 C12 111.7(5) . . ?
O6 C11 C14 110.9(5) . . ?
C13 C11 C14 107.7(5) . . ?
C12 C11 C14 112.8(5) . . ?
O3 C14 O4 125.4(5) . . ?
O3 C14 C11 119.1(5) . . ?
O4 C14 C11 115.5(5) . . ?
O7 C15 O8 124.3(6) . . ?
O7 C15 C16 117.6(6) . . ?
O8 C15 C16 118.1(6) . . ?
O10 C17 O9 124.6(5) . . ?
O10 C17 C18 118.3(5) . . ?
O9 C17 C18 117.2(6) . . ?
C23 N1 C19 116.9(5) . . ?
N1 C19 C20 122.6(6) . . ?
C19 C20 C21 119.2(6) . . ?
C22 C21 C20 118.6(6) . . ?
C23 C22 C21 118.7(7) . . ?
N1 C23 C22 124.0(6) . . ?
C28 N2 C24 115.7(5) . . ?
N2 C24 C25 123.5(7) . . ?
C24 C25 C26 118.5(7) . . ?
C27 C26 C25 119.8(7) . . ?
C26 C27 C28 118.1(7) . . ?
N2 C28 C27 124.4(7) . . ?

loop_
_geom_bond_atom_site_label_1
_geom_bond_atom_site_label_2
_geom_bond_distance
_geom_bond_site_symmetry_2
_geom_bond_publ_flag
Rh1 O9 2.019(4) . ?
Rh1 O7 2.027(4) . ?
Rh1 O1 2.028(4) . ?
Rh1 O3 2.044(4) . ?
Rh1 Rh2 2.4085(8) . ?
Rh2 O10 2.022(4) . ?
Rh2 O8 2.024(4) . ?
Rh2 O4 2.035(4) . ?
Rh2 O2 2.042(4) . ?
Br1 C8 1.889(6) . ?
Br2 C10 1.886(7) . ?
O1 C1 1.268(6) . ?
O2 C1 1.262(7) . ?
O3 C14 1.268(7) . ?
O4 C14 1.271(7) . ?
O5 C5 1.372(7) . ?
O5 C2 1.460(7) . ?
O6 C7 1.387(7) . ?
O6 C11 1.456(7) . ?
O7 C15 1.277(8) . ?
O8 C15 1.286(8) . ?
O9 C17 1.282(7) . ?
O10 C17 1.269(7) . ?
C1 C2 1.543(8) . ?
C2 C4 1.516(8) . ?
C2 C3 1.519(8) . ?
C5 C6 1.375(8) . ?
C5 C10 1.405(8) . ?
C6 C7 1.370(8) . ?
C7 C8 1.405(9) . ?
C8 C9 1.391(9) . ?
C9 C10 1.362(9) . ?
C11 C13 1.511(8) . ?
C11 C12 1.522(8) . ?
C11 C14 1.532(8) . ?
C15 C16 1.492(8) . ?
C17 C18 1.500(8) . ?
N1 C23 1.327(7) . ?
N1 C19 1.346(7) . ?
C19 C20 1.374(8) . ?
C20 C21 1.374(9) . ?
C21 C22 1.372(9) . ?
C22 C23 1.368(9) . ?
N2 C28 1.323(7) . ?
N2 C24 1.342(8) . ?
C24 C25 1.364(9) . ?
C25 C26 1.365(10) . ?
C26 C27 1.343(10) . ?
C27 C28 1.376(9) . ?

loop_
_geom_torsion_atom_site_label_1
_geom_torsion_atom_site_label_2
_geom_torsion_atom_site_label_3
_geom_torsion_atom_site_label_4
_geom_torsion
_geom_torsion_site_symmetry_1
_geom_torsion_site_symmetry_2
_geom_torsion_site_symmetry_3
_geom_torsion_site_symmetry_4
_geom_torsion_publ_flag
O9 Rh1 Rh2 O10 0.27(16) . . . . ?
O7 Rh1 Rh2 O10 91.28(16) . . . . ?
O1 Rh1 Rh2 O10 -179.69(16) . . . . ?
O3 Rh1 Rh2 O10 -89.92(15) . . . . ?
O9 Rh1 Rh2 O8 -90.75(16) . . . . ?
O7 Rh1 Rh2 O8 0.26(17) . . . . ?
O1 Rh1 Rh2 O8 89.29(16) . . . . ?
O3 Rh1 Rh2 O8 179.07(16) . . . . ?
O9 Rh1 Rh2 O4 91.95(16) . . . . ?
O7 Rh1 Rh2 O4 -177.03(16) . . . . ?
O1 Rh1 Rh2 O4 -88.01(16) . . . . ?
O3 Rh1 Rh2 O4 1.77(16) . . . . ?
O9 Rh1 Rh2 O2 177.91(16) . . . . ?
O7 Rh1 Rh2 O2 -91.07(16) . . . . ?
O1 Rh1 Rh2 O2 -2.04(16) . . . . ?
O3 Rh1 Rh2 O2 87.73(15) . . . . ?
O9 Rh1 O1 C1 7(2) . . . . ?
O7 Rh1 O1 C1 95.7(4) . . . . ?
O3 Rh1 O1 C1 -79.8(4) . . . . ?
Rh2 Rh1 O1 C1 8.0(4) . . . . ?
O10 Rh2 O2 C1 25(2) . . . . ?
O8 Rh2 O2 C1 -91.4(4) . . . . ?
O4 Rh2 O2 C1 84.9(4) . . . . ?
Rh1 Rh2 O2 C1 -3.1(4) . . . . ?
O9 Rh1 O3 C14 -97.0(4) . . . . ?
O7 Rh1 O3 C14 6(2) . . . . ?
O1 Rh1 O3 C14 78.7(4) . . . . ?
Rh2 Rh1 O3 C14 -8.6(4) . . . . ?
O10 Rh2 O4 C14 91.7(4) . . . . ?
O8 Rh2 O4 C14 -31(2) . . . . ?
O2 Rh2 O4 C14 -84.0(4) . . . . ?
Rh1 Rh2 O4 C14 4.4(4) . . . . ?
O9 Rh1 O7 C15 87.9(5) . . . . ?
O1 Rh1 O7 C15 -87.8(5) . . . . ?
O3 Rh1 O7 C15 -15(2) . . . . ?
Rh2 Rh1 O7 C15 -0.5(4) . . . . ?
O10 Rh2 O8 C15 -87.4(5) . . . . ?
O4 Rh2 O8 C15 35(2) . . . . ?
O2 Rh2 O8 C15 88.1(5) . . . . ?
Rh1 Rh2 O8 C15 -0.1(4) . . . . ?
O7 Rh1 O9 C17 -88.1(4) . . . . ?
O1 Rh1 O9 C17 0(2) . . . . ?
O3 Rh1 O9 C17 87.3(4) . . . . ?
Rh2 Rh1 O9 C17 -0.5(4) . . . . ?
O8 Rh2 O10 C17 88.2(4) . . . . ?
O4 Rh2 O10 C17 -87.9(4) . . . . ?
O2 Rh2 O10 C17 -28(2) . . . . ?
Rh1 Rh2 O10 C17 -0.1(4) . . . . ?
Rh2 O2 C1 O1 10.9(8) . . . . ?
Rh2 O2 C1 C2 -171.0(4) . . . . ?
Rh1 O1 C1 O2 -13.5(8) . . . . ?
Rh1 O1 C1 C2 168.3(4) . . . . ?
C5 O5 C2 C4 74.5(6) . . . . ?
C5 O5 C2 C3 -166.0(5) . . . . ?
C5 O5 C2 C1 -50.2(7) . . . . ?
O2 C1 C2 O5 155.5(5) . . . . ?
O1 C1 C2 O5 -26.1(7) . . . . ?
O2 C1 C2 C4 32.5(7) . . . . ?
O1 C1 C2 C4 -149.2(5) . . . . ?
O2 C1 C2 C3 -91.8(6) . . . . ?
O1 C1 C2 C3 86.5(6) . . . . ?
C2 O5 C5 C6 -6.6(9) . . . . ?
C2 O5 C5 C10 171.7(5) . . . . ?
O5 C5 C6 C7 174.1(5) . . . . ?
C10 C5 C6 C7 -4.2(9) . . . . ?
C5 C6 C7 O6 -174.1(5) . . . . ?
C5 C6 C7 C8 7.0(9) . . . . ?
C11 O6 C7 C6 10.0(9) . . . . ?
C11 O6 C7 C8 -171.0(5) . . . . ?
C6 C7 C8 C9 -4.2(9) . . . . ?
O6 C7 C8 C9 176.7(5) . . . . ?
C6 C7 C8 Br1 176.1(4) . . . . ?
O6 C7 C8 Br1 -3.0(7) . . . . ?
C7 C8 C9 C10 -1.2(9) . . . . ?
Br1 C8 C9 C10 178.6(5) . . . . ?
C8 C9 C10 C5 3.9(9) . . . . ?
C8 C9 C10 Br2 -175.2(5) . . . . ?
O5 C5 C10 C9 -179.8(5) . . . . ?
C6 C5 C10 C9 -1.3(9) . . . . ?
O5 C5 C10 Br2 -0.6(7) . . . . ?
C6 C5 C10 Br2 177.8(4) . . . . ?
C7 O6 C11 C13 162.4(5) . . . . ?
C7 O6 C11 C12 -78.1(6) . . . . ?
C7 O6 C11 C14 47.2(7) . . . . ?
Rh1 O3 C14 O4 15.4(7) . . . . ?
Rh1 O3 C14 C11 -168.3(4) . . . . ?
Rh2 O4 C14 O3 -13.3(8) . . . . ?
Rh2 O4 C14 C11 170.3(4) . . . . ?
O6 C11 C14 O3 26.8(7) . . . . ?
C13 C11 C14 O3 -85.8(7) . . . . ?
C12 C11 C14 O3 150.4(5) . . . . ?
O6 C11 C14 O4 -156.5(5) . . . . ?
C13 C11 C14 O4 90.9(6) . . . . ?
C12 C11 C14 O4 -32.9(7) . . . . ?
Rh1 O7 C15 O8 0.5(9) . . . . ?
Rh1 O7 C15 C16 179.8(5) . . . . ?
Rh2 O8 C15 O7 -0.2(8) . . . . ?
Rh2 O8 C15 C16 -179.4(5) . . . . ?
Rh2 O10 C17 O9 -0.3(8) . . . . ?
Rh2 O10 C17 C18 178.9(4) . . . . ?
Rh1 O9 C17 O10 0.6(7) . . . . ?
Rh1 O9 C17 C18 -178.6(4) . . . . ?
C23 N1 C19 C20 0.5(9) . . . . ?
N1 C19 C20 C21 -0.7(10) . . . . ?
C19 C20 C21 C22 0.7(11) . . . . ?
C20 C21 C22 C23 -0.6(11) . . . . ?
C19 N1 C23 C22 -0.4(10) . . . . ?
C21 C22 C23 N1 0.4(11) . . . . ?
C28 N2 C24 C25 -0.2(10) . . . . ?
N2 C24 C25 C26 0.5(12) . . . . ?
C24 C25 C26 C27 -0.8(13) . . . . ?
C25 C26 C27 C28 0.8(13) . . . . ?
C24 N2 C28 C27 0.2(10) . . . . ?
C26 C27 C28 N2 -0.5(13) . . . . ?
